data_4086213
loop_
_publ_author_name
'Adams, R.D.'
'Katahira, D.A.'

_publ_section_title
;
 Oxidative cleavage of metal-metal bonds in heteronuclear clusters.
 Reaction of Sn Cl4 with H2 S Ru3 (C O)9 and the crystal and molecular
 Structures of H2 S Ru3 (C O)9 and H2 S Cl Ru3 (C O)8 (Sn Cl3)
;
_journal_name_full Organometallics
_journal_page_first 53
_journal_page_last 59
_journal_volume 1
_journal_year 1982
_chemical_formula_sum 'C8 H2 Cl4 O8 Ru3 S Sn'
_chemical_name_systematic 'H2 S Cl Ru3 (C O)8 (Sn Cl3)'
_space_group_IT_number 2
_symmetry_space_group_name_Hall '-P 1'
_symmetry_space_group_name_H-M 'P -1'
_cell_angle_alpha 110.2
_cell_angle_beta 91.13
_cell_angle_gamma 91.61
_cell_formula_units_Z 4
_cell_length_a 10.093
_cell_length_b 13.346
_cell_length_c 16.832
_cell_volume 2125.950
_citation_journal_id_ASTM ORGND7
_cod_data_source_file Adams_ORGND7_1982_937.cif
_cod_data_source_block C8H2Cl4O8Ru3S1Sn1
_cod_original_cell_volume 2125.95
_cod_original_formula_sum 'C8 H2 Cl4 O8 Ru3 S1 Sn1'
_cod_database_code 4086213

loop_
_symmetry_equiv_pos_as_xyz
x,y,z
-x,-y,-z

loop_
_atom_site_label
_atom_site_type_symbol
_atom_site_fract_x
_atom_site_fract_y
_atom_site_fract_z
_atom_site_occupancy
_atom_site_U_iso_or_equiv
Cl3 Cl-1 0.2642 -0.1407 0.302 1 0.0
Ru3 Ru 0.51222 0.13933 0.36053 1 0.0
C14 C+2 0.865 0.3126 -0.0985 1 0.0
Cl2 Cl-1 0.303 -0.0388 0.1334 1 0.0
Cl6 Cl-1 0.7224 0.4634 0.3055 1 0.0
O11 O-2 0.3971 0.4232 -0.0305 1 0.0
S2 S-2 0.0541 0.3949 0.0678 1 0.0
O7 O-2 0.7613 0.0289 0.3721 1 0.0
C9 C+2 0.331 0.3703 0.1607 1 0.0
C6 C+2 0.72 0.2486 0.543 1 0.0
O14 O-2 0.7681 0.3452 -0.1128 1 0.0
C13 C+2 0.118 0.3443 -0.1275 1 0.0
O5 O-2 0.5064 0.348 0.7261 1 0.0
H3 H+1 0.196 0.22 -0.032 1 0.0
C11 C+2 0.344 0.373 0.0045 1 0.0
Ru5 Ru 0.02827 0.26497 -0.0691 1 0.0
C1 C+2 0.139 0.3454 0.5038 1 0.0
Sn1 Sn+4 0.41955 -0.0397 0.25512 1 0.0
C16 C+2 0.827 0.1285 0.0879 1 0.0
C5 C+2 0.518 0.3221 0.6538 1 0.0
O2 O-2 0.1931 0.2374 0.671 1 0.0
O15 O-2 0.6544 0.3456 0.0638 1 0.0
C3 C+2 0.12 0.121 0.4538 1 0.0
O6 O-2 0.8291 0.227 0.5454 1 0.0
Ru6 Ru 0.91486 0.25559 0.08678 1 0.0
C2 C+2 0.22 0.2379 0.6058 1 0.0
O3 O-2 0.0453 0.0494 0.4284 1 0.0
Cl5 Cl-1 0.0786 0.4841 0.309 1 0.0
Ru1 Ru 0.25427 0.23026 0.49613 1 0.0
Sn2 Sn+4 0.90467 0.35776 0.248 1 0.0
C4 C+2 0.594 0.4295 0.5515 1 0.0
Cl4 Cl-1 0.9098 0.2542 0.336 1 0.0
Cl8 Cl-1 0.1228 0.1834 0.1191 1 0.0
C7 C+2 0.666 0.0746 0.3667 1 0.0
H4 H+1 0.934 0.182 -0.023 1 0.0
C8 C+2 0.568 0.1821 0.2693 1 0.0
Ru4 Ru 0.24961 0.29118 0.05365 1 0.0
O13 O-2 0.1703 0.3984 -0.158 1 0.0
O12 O-2 0.0267 0.051 -0.2179 1 0.0
Cl1 Cl-1 0.5775 -0.1672 0.1898 1 0.0
Cl7 Cl-1 0.2938 0.2127 0.3488 1 0.0
Ru2 Ru 0.53954 0.28661 0.53596 1 0.0
O10 O-2 0.4601 0.1205 0.0151 1 0.0
O8 O-2 0.5938 0.2076 0.2129 1 0.0
O9 O-2 0.3808 0.4154 0.2262 1 0.0
H1 H+1 0.372 0.323 0.522 1 0.0
C12 C+2 0.024 0.1329 -0.1641 1 0.0
O16 O-2 0.7779 0.0495 0.0863 1 0.0
O4 O-2 0.6302 0.5151 0.5589 1 0.0
C15 C+2 0.756 0.3107 0.0709 1 0.0
H2 H+1 0.571 0.266 0.428 1 0.0
C10 C+2 0.385 0.1856 0.0269 1 0.0
S1 S-2 0.4333 0.1134 0.4861 1 0.0
O1 O-2 0.0787 0.4189 0.5079 1 0.0
